data_2000036
loop_
_publ_author_name
'Jin, Song'
'Zhou, Ran'
'Scheuer, E. M.'
'Adamchuk, J.'
'Rayburn, L. L.'
'Disalvo, F. J.'

_publ_section_title
;
 Synthesis, Characterization, and Ligand Exchange Studies of
 W~6~S~8~L~6~ Cluster Compounds
;
_journal_issue 12
_journal_name_full 'Inorganic Chemistry'
_journal_page_first 2666
_journal_page_last 2674
_journal_paper_doi 10.1021/ic001314q
_journal_volume 40
_journal_year 2001
_chemical_formula_sum 'C6 H30 N6 S8 W6'
_space_group_IT_number 2
_symmetry_cell_setting triclinic
_symmetry_Int_Tables_number 2
_symmetry_space_group_name_Hall '-P 1'
_symmetry_space_group_name_H-M 'P -1'
_cell_angle_alpha 103.732(1)
_cell_angle_beta 116.622(1)
_cell_angle_gamma 106.265(1)
_cell_formula_units_Z 1
_cell_length_a 9.0847(5)
_cell_length_b 9.1602(5)
_cell_length_c 9.5660(5)
_cell_volume 619.100
_diffrn_ambient_temperature 173
_exptl_crystal_colour black
_exptl_crystal_density_diffrn 4.147
_refine_ls_R_factor_gt 0.0444
_refine_ls_wR_factor_gt 0.0444
_cod_database_code 2000036

loop_
_symmetry_equiv_pos_site_id
_symmetry_equiv_pos_as_xyz
1 x,y,z
2 -x,-y,-z

loop_
_atom_site_label
_atom_site_type_symbol
_atom_site_fract_x
_atom_site_fract_y
_atom_site_fract_z
W1 W 0.97011(6) 0.77966(6) 0.41202(6)
W2 W 0.89130(6) 0.98906(6) 0.27547(6)
W3 W 0.76642(6) 0.91450(6) 0.46528(6)
S1 S 1.2892(4) 0.8825(4) 0.6587(4)
S2 S 0.6591(4) 0.7105(4) 0.1837(4)
S3 S 1.0930(4) 0.8690(4) 0.2456(4)
S4 S 0.8608(4) 0.7279(4) 0.5959(4)
N1 N 0.9158(14) 0.5077(13) 0.2976(13)
H1 H 1.009(10) 0.5026(14) 0.350(6)
H2 H 0.846(8) 0.454(6) 0.315(2)
N2 N 0.7514(13) 0.9588(13) -0.0043(12)
H3 H 0.671(9) 0.981(3) -0.025(3)
H4 H 0.820(8) 1.022(7) -0.0109(14)
N3 N 0.4802(13) 0.8050(13) 0.4117(12)
H5 H 0.4877(14) 0.851(5) 0.503(9)
H6 H 0.416(7) 0.834(3) 0.339(7)
C1 C 0.8424(17) 0.4249(16) 0.1118(14)
H7 H 0.82490 0.30860 0.08140
H8 H 0.92960 0.48520 0.08800
H9 H 0.72430 0.42590 0.04320
C2 C 0.6814(18) 0.7909(19) -0.1366(15)
H10 H 0.62520 0.79160 -0.25090
H11 H 0.58920 0.70790 -0.13320
H12 H 0.78330 0.76180 -0.11370
C3 C 0.3792(17) 0.6218(17) 0.3483(17)
H13 H 0.25860 0.59430 0.33170
H14 H 0.44920 0.58510 0.43290
H15 H 0.36290 0.56450 0.23820
W1A* W 1.02989(6) 1.22034(6) 0.58798(6)
W2A* W 1.10870(6) 1.01094(6) 0.72453(6)
W3A* W 1.23358(6) 1.08550(6) 0.53472(6)
S2A* S 1.3409(4) 1.2895(4) 0.8163(4)
S1A* S 0.7108(4) 1.1175(4) 0.3413(4)
S4A* S 1.1392(4) 1.2721(4) 0.4041(4)
S3A* S 0.9070(4) 1.1310(4) 0.7544(4)
N2A* N 1.2486(13) 1.0412(13) 1.0043(12)
H3A* H 1.329(9) 1.019(3) 1.025(3)
H4A* H 1.180(8) 0.978(7) 1.0109(14)
C2A* C 1.3186(18) 1.2091(19) 1.1366(15)
H10A* H 1.37480 1.20840 1.25090
H11A* H 1.41080 1.29210 1.13320
H12A* H 1.21670 1.23820 1.11370
N1A* N 1.0842(14) 1.4923(13) 0.7024(13)
H1A* H 0.991(10) 1.4974(14) 0.650(6)
H2A* H 1.154(8) 1.546(6) 0.685(2)
C1A* C 1.1576(17) 1.5751(16) 0.8882(14)
H7A* H 1.17510 1.69140 0.91860
H8A* H 1.07040 1.51480 0.91200
H9A* H 1.27570 1.57410 0.95680
N3A* N 1.5198(13) 1.1950(13) 0.5883(12)
H5A* H 1.5123(14) 1.149(5) 0.497(9)
H6A* H 1.584(7) 1.166(3) 0.661(7)
C3A* C 1.6208(17) 1.3782(17) 0.6517(17)
H13A* H 1.74140 1.40570 0.66830
H14A* H 1.55080 1.41490 0.56710
H15A* H 1.63710 1.43550 0.76180

loop_
_atom_type_symbol
_atom_type_radius_bond
C 0.68
H 0.23
N 0.68
S 1.02
W 1.37
